data_8000261
loop_
_publ_author_name
'Garrett C. Moraski'
'Allen G. Oliver'
'Lowell D. Markley'
'Sanghyun Cho'
'Scott G. Franzblau'
'Marvin J. Miller'

_publ_section_title
;
 Scaffold-switching: An exploration of 5,6-fused bicyclic heteroaromatics
 systems to afford antituberculosis activity akin to the
 imidazo[1,2-a]pyridine-3-carboxylates
;
_journal_name_full 'Bioorganic & Medicinal Chemistry Letters'
_journal_page_first 3493
_journal_page_last 3498
_journal_paper_doi 10.1016/j.bmcl.2014.05.062
_journal_volume 24
_journal_year 2014
_chemical_formula_sum 'C16 H15 N3 O'
_chemical_formula_weight 265.31
_chemical_name_common
;
N-Benzyl-6-methyl-2H-indazole-3-carboxamide
;
_space_group_IT_number 2
_symmetry_cell_setting triclinic
_symmetry_Int_Tables_number 2
_symmetry_space_group_name_Hall '-P 1'
_symmetry_space_group_name_H-M 'P -1'
_cell_angle_alpha 109.4990(10)
_cell_angle_beta 93.229(2)
_cell_angle_gamma 94.402(2)
_cell_formula_units_Z 4
_cell_length_a 5.9164(2)
_cell_length_b 13.0740(3)
_cell_length_c 18.5711(5)
_cell_volume 1344.97(7)
_diffrn_ambient_temperature 100
_diffrn_radiation_probe x-ray
_diffrn_radiation_type CuK\a
_diffrn_radiation_wavelength 1.54178
_exptl_absorpt_coefficient_mu 0.675
_exptl_crystal_density_diffrn 1.310
_exptl_crystal_F_000 560
_refine_ls_goodness_of_fit_ref 1.042
_refine_ls_number_parameters 363
_refine_ls_number_reflns 4740
_refine_ls_R_factor_all 0.0546
_refine_ls_R_factor_gt 0.0402
_refine_ls_wR_factor_gt 0.0999
_refine_ls_wR_factor_ref 0.1084
_cod_data_source_file Bioorg-Med-Chem-Lett-2014-24-3493-3498-4.cif
_cod_data_source_block 4
_cod_database_code 8000261

loop_
_space_group_symop_id
_space_group_symop_operation_xyz
1 x,y,z
2 -x,-y,-z

loop_
_atom_site_aniso_label
_atom_site_aniso_U_11
_atom_site_aniso_U_22
_atom_site_aniso_U_33
_atom_site_aniso_U_23
_atom_site_aniso_U_13
_atom_site_aniso_U_12
O1 0.0292(7) 0.0238(6) 0.0329(6) 0.0110(5) -0.0004(5) -0.0027(5)
N1 0.0308(8) 0.0218(7) 0.0277(7) 0.0113(6) -0.0029(6) -0.0018(6)
N2 0.0283(8) 0.0247(7) 0.0229(7) 0.0096(6) 0.0006(6) 0.0006(6)
N11 0.0246(8) 0.0251(7) 0.0264(7) 0.0114(6) -0.0003(6) -0.0007(6)
O1A 0.0363(8) 0.0292(6) 0.0440(7) 0.0183(6) -0.0015(6) -0.0052(6)
C3 0.0253(9) 0.0230(8) 0.0204(8) 0.0067(6) 0.0037(6) 0.0011(7)
C4 0.0244(9) 0.0244(8) 0.0189(7) 0.0057(6) 0.0043(6) 0.0025(7)
C5 0.0252(9) 0.0253(8) 0.0268(8) 0.0067(7) 0.0038(7) 0.0000(7)
C6 0.0242(9) 0.0322(9) 0.0258(8) 0.0050(7) -0.0002(7) 0.0002(7)
C7 0.0261(9) 0.0364(9) 0.0218(8) 0.0076(7) 0.0032(7) 0.0065(8)
C8 0.0313(10) 0.0287(8) 0.0250(8) 0.0108(7) 0.0036(7) 0.0039(7)
C9 0.0253(9) 0.0249(8) 0.0206(8) 0.0066(6) 0.0033(6) 0.0020(7)
C10 0.0263(9) 0.0234(8) 0.0175(7) 0.0047(6) 0.0044(6) 0.0013(7)
C12 0.0253(9) 0.0305(8) 0.0289(9) 0.0116(7) 0.0024(7) 0.0049(7)
C13 0.0248(9) 0.0213(8) 0.0263(8) 0.0080(7) -0.0010(7) -0.0014(7)
C14 0.0293(10) 0.0338(9) 0.0303(9) 0.0132(8) 0.0017(7) 0.0058(8)
C15 0.0373(11) 0.0355(9) 0.0303(9) 0.0119(8) 0.0077(8) 0.0051(8)
C16 0.0462(12) 0.0279(8) 0.0244(9) 0.0109(7) -0.0014(8) -0.0037(8)
C17 0.0380(11) 0.0337(9) 0.0345(10) 0.0147(8) -0.0103(8) 0.0015(8)
C18 0.0272(10) 0.0318(9) 0.0339(9) 0.0103(7) -0.0010(7) 0.0045(8)
C19 0.0318(10) 0.0468(11) 0.0311(10) 0.0131(8) -0.0012(8) 0.0072(9)
N1A 0.0323(9) 0.0233(7) 0.0358(8) 0.0140(6) -0.0043(6) -0.0046(6)
N2A 0.0301(8) 0.0264(7) 0.0311(8) 0.0108(6) -0.0008(6) -0.0011(6)
N11A 0.0309(8) 0.0302(7) 0.0300(8) 0.0128(6) -0.0032(6) -0.0043(7)
C3A 0.0271(9) 0.0237(8) 0.0241(8) 0.0081(7) 0.0038(7) 0.0019(7)
C4A 0.0284(9) 0.0233(8) 0.0233(8) 0.0065(6) 0.0049(7) 0.0013(7)
C5A 0.0340(10) 0.0248(8) 0.0277(8) 0.0098(7) 0.0039(7) 0.0017(7)
C6A 0.0383(11) 0.0303(9) 0.0295(9) 0.0122(7) 0.0045(8) 0.0081(8)
C7A 0.0308(10) 0.0338(9) 0.0248(9) 0.0064(7) 0.0044(7) 0.0056(8)
C8A 0.0295(10) 0.0283(8) 0.0292(9) 0.0061(7) 0.0012(7) -0.0018(8)
C9A 0.0307(10) 0.0248(8) 0.0262(8) 0.0089(7) 0.0041(7) 0.0030(7)
C10A 0.0280(9) 0.0252(8) 0.0278(8) 0.0081(7) 0.0046(7) 0.0019(7)
C12A 0.0279(10) 0.0417(10) 0.0320(9) 0.0130(8) 0.0005(7) -0.0044(8)
C13A 0.0257(9) 0.0263(8) 0.0292(9) 0.0074(7) -0.0005(7) -0.0021(7)
C14A 0.0212(9) 0.0348(9) 0.0338(9) 0.0094(8) -0.0030(7) 0.0017(8)
C15A 0.0287(10) 0.0338(9) 0.0303(9) 0.0063(7) 0.0038(7) 0.0025(8)
C16A 0.0367(11) 0.0264(8) 0.0287(9) 0.0092(7) -0.0052(7) -0.0019(8)
C17A 0.0275(10) 0.0279(8) 0.0419(10) 0.0116(8) -0.0061(8) 0.0043(8)
C18A 0.0257(9) 0.0276(8) 0.0367(10) 0.0064(7) 0.0041(7) 0.0042(7)
C19A 0.0364(11) 0.0471(11) 0.0332(10) 0.0128(9) -0.0014(8) 0.0043(9)

loop_
_atom_site_label
_atom_site_type_symbol
_atom_site_thermal_displace_type
_atom_site_fract_x
_atom_site_fract_y
_atom_site_fract_z
_atom_site_occupancy
_atom_site_U_iso_or_equiv
_atom_site_calc_flag
_atom_site_refinement_flags
_atom_site_disorder_assembly
_atom_site_disorder_group
O1 O Uani 0.4394(2) 0.80875(9) 0.28211(6) 1.000 0.0287(4) . . . .
N1 N Uani 0.4983(2) 1.12928(11) 0.24027(8) 1.000 0.0265(4) . . . .
N2 N Uani 0.6115(2) 1.07226(11) 0.27607(7) 1.000 0.0251(4) . . . .
N11 N Uani 0.7722(2) 0.91593(11) 0.32670(7) 1.000 0.0250(4) . . . .
O1A O Uani -0.2488(2) 0.30281(10) 0.21854(7) 1.000 0.0357(4) . . . .
C3 C Uani 0.4821(3) 0.97799(12) 0.26155(9) 1.000 0.0231(5) . . . .
C4 C Uani 0.2807(3) 0.97314(13) 0.21415(8) 1.000 0.0229(5) . . . .
C5 C Uani 0.0908(3) 0.89742(13) 0.17911(9) 1.000 0.0264(5) . . . .
C6 C Uani -0.0667(3) 0.92396(14) 0.13308(9) 1.000 0.0289(5) . . . .
C7 C Uani -0.0473(3) 1.02550(14) 0.12075(9) 1.000 0.0285(5) . . . .
C8 C Uani 0.1351(3) 1.10129(14) 0.15530(9) 1.000 0.0278(5) . . . .
C9 C Uani 0.2994(3) 1.07350(13) 0.20132(9) 1.000 0.0239(5) . . . .
C10 C Uani 0.5621(3) 0.89400(12) 0.29102(8) 1.000 0.0229(5) . . . .
C12 C Uani 0.8915(3) 0.83724(14) 0.35002(9) 1.000 0.0277(5) . . . .
C13 C Uani 0.8765(3) 0.84525(12) 0.43282(9) 1.000 0.0245(5) . . . .
C14 C Uani 0.6919(3) 0.88431(14) 0.47262(10) 1.000 0.0304(5) . . . .
C15 C Uani 0.6790(3) 0.88731(15) 0.54777(10) 1.000 0.0339(6) . . . .
C16 C Uani 0.8512(3) 0.85142(14) 0.58387(10) 1.000 0.0329(6) . . . .
C17 C Uani 1.0347(3) 0.81171(15) 0.54457(10) 1.000 0.0353(6) . . . .
C18 C Uani 1.0478(3) 0.80871(14) 0.46951(10) 1.000 0.0313(5) . . . .
C19 C Uani -0.2280(3) 1.04845(16) 0.06888(10) 1.000 0.0366(6) . . . .
N1A N Uani 0.2328(3) 0.60441(11) 0.26934(8) 1.000 0.0302(5) . . . .
N2A N Uani 0.0355(3) 0.55723(11) 0.22772(8) 1.000 0.0293(4) . . . .
N11A N Uani -0.3400(2) 0.41228(11) 0.15145(8) 1.000 0.0304(4) . . . .
C3A C Uani -0.0059(3) 0.46256(13) 0.23960(9) 1.000 0.0250(5) . . . .
C4A C Uani 0.1698(3) 0.44730(13) 0.28982(9) 1.000 0.0253(5) . . . .
C5A C Uani 0.2187(3) 0.36619(13) 0.32084(9) 1.000 0.0286(5) . . . .
C6A C Uani 0.4138(3) 0.38383(14) 0.36829(10) 1.000 0.0319(6) . . . .
C7A C Uani 0.5655(3) 0.48044(14) 0.38757(9) 1.000 0.0305(5) . . . .
C8A C Uani 0.5201(3) 0.56056(14) 0.35774(10) 1.000 0.0302(5) . . . .
C9A C Uani 0.3207(3) 0.54222(13) 0.30819(9) 1.000 0.0271(5) . . . .
C10A C Uani -0.2086(3) 0.38633(13) 0.20264(9) 1.000 0.0272(5) . . . .
C12A C Uani -0.5493(3) 0.34633(16) 0.11244(10) 1.000 0.0343(6) . . . .
C13A C Uani -0.5906(3) 0.34658(13) 0.03179(10) 1.000 0.0280(5) . . . .
C14A C Uani -0.4327(3) 0.30940(14) -0.02149(10) 1.000 0.0308(5) . . . .
C15A C Uani -0.4734(3) 0.30736(14) -0.09601(10) 1.000 0.0321(5) . . . .
C16A C Uani -0.6724(3) 0.34157(14) -0.11875(10) 1.000 0.0312(5) . . . .
C17A C Uani -0.8299(3) 0.37922(14) -0.06619(10) 1.000 0.0328(5) . . . .
C18A C Uani -0.7884(3) 0.38192(14) 0.00867(10) 1.000 0.0310(5) . . . .
C19A C Uani 0.7762(3) 0.49320(17) 0.44066(11) 1.000 0.0393(6) . . . .
H1 H Uiso 0.54710 1.19530 0.24180 1.000 0.0320 . . . .
H5A H Uiso 0.07230 0.82940 0.18720 1.000 0.0320 . . . .
H6A H Uiso -0.19340 0.87250 0.10850 1.000 0.0350 . . . .
H8A H Uiso 0.14960 1.17020 0.14830 1.000 0.0330 . . . .
H11 H Uiso 0.84210 0.98160 0.33660 1.000 0.0300 . . . .
H12A H Uiso 1.05390 0.84670 0.34110 1.000 0.0330 . . . .
H12B H Uiso 0.82920 0.76290 0.31670 1.000 0.0330 . . . .
H14A H Uiso 0.57310 0.90920 0.44830 1.000 0.0370 . . . .
H15A H Uiso 0.55170 0.91410 0.57440 1.000 0.0410 . . . .
H16A H Uiso 0.84320 0.85410 0.63540 1.000 0.0390 . . . .
H17A H Uiso 1.15250 0.78630 0.56900 1.000 0.0420 . . . .
H18A H Uiso 1.17500 0.78140 0.44300 1.000 0.0380 . . . .
H19A H Uiso -0.20310 1.12480 0.07190 1.000 0.0550 . . . .
H19B H Uiso -0.37860 1.03480 0.08530 1.000 0.0550 . . . .
H19C H Uiso -0.21940 1.00060 0.01590 1.000 0.0550 . . . .
H(5AA) H Uiso 0.11920 0.30110 0.30920 1.000 0.0340 . . . .
H1A H Uiso 0.29800 0.66820 0.27130 1.000 0.0360 . . . .
H(6AA) H Uiso 0.44920 0.32930 0.38920 1.000 0.0380 . . . .
H(8AA) H Uiso 0.61930 0.62580 0.37010 1.000 0.0360 . . . .
H11A H Uiso -0.29810 0.47150 0.14100 1.000 0.0360 . . . .
H12C H Uiso -0.67910 0.37480 0.14170 1.000 0.0410 . . . .
H12D H Uiso -0.54080 0.27040 0.11110 1.000 0.0410 . . . .
H14B H Uiso -0.29610 0.28530 -0.00650 1.000 0.0370 . . . .
H15B H Uiso -0.36420 0.28230 -0.13180 1.000 0.0390 . . . .
H16B H Uiso -0.70080 0.33920 -0.17020 1.000 0.0380 . . . .
H17B H Uiso -0.96640 0.40320 -0.08140 1.000 0.0390 . . . .
H18B H Uiso -0.89670 0.40830 0.04460 1.000 0.0370 . . . .
H19D H Uiso 0.85800 0.56540 0.45100 1.000 0.0590 . . . .
H19E H Uiso 0.87490 0.43680 0.41650 1.000 0.0590 . . . .
H19F H Uiso 0.73260 0.48570 0.48890 1.000 0.0590 . . . .

loop_
_geom_angle_atom_site_label_1
_geom_angle_atom_site_label_2
_geom_angle_atom_site_label_3
_geom_angle
_geom_angle_site_symmetry_1
_geom_angle_site_symmetry_2
_geom_angle_site_symmetry_3
_geom_angle_publ_flag
N2 N1 C9 112.54(14) . . . yes
N1 N2 C3 105.89(12) . . . yes
C10 N11 C12 123.71(15) . . . yes
C9 N1 H1 124.00 . . . no
N2 N1 H1 124.00 . . . no
N2 C3 C10 119.78(15) . . . yes
N2 C3 C4 111.14(15) . . . yes
C4 C3 C10 129.01(15) . . . no
C3 C4 C9 104.00(15) . . . no
C3 C4 C5 137.27(16) . . . no
C5 C4 C9 118.70(15) . . . no
C4 C5 C6 118.60(16) . . . no
C5 C6 C7 122.37(16) . . . no
C6 C7 C8 119.99(16) . . . no
C6 C7 C19 119.16(16) . . . no
C8 C7 C19 120.85(17) . . . no
C7 C8 C9 117.80(17) . . . no
C4 C9 C8 122.52(16) . . . no
N1 C9 C8 131.06(17) . . . yes
N1 C9 C4 106.42(15) . . . yes
O1 C10 C3 120.86(15) . . . yes
O1 C10 N11 123.19(15) . . . yes
N11 C10 C3 115.95(15) . . . yes
C10 N11 H11 118.00 . . . no
C12 N11 H11 118.00 . . . no
N11 C12 C13 115.16(14) . . . yes
C12 C13 C14 121.89(16) . . . no
C12 C13 C18 119.40(15) . . . no
C14 C13 C18 118.67(15) . . . no
C13 C14 C15 120.65(16) . . . no
C14 C15 C16 120.17(16) . . . no
C15 C16 C17 119.60(16) . . . no
C16 C17 C18 120.28(17) . . . no
C13 C18 C17 120.63(16) . . . no
N2A N1A C9A 112.47(15) . . . yes
N1A N2A C3A 105.71(14) . . . yes
C6 C5 H5A 121.00 . . . no
C4 C5 H5A 121.00 . . . no
C5 C6 H6A 119.00 . . . no
C7 C6 H6A 119.00 . . . no
C7 C8 H8A 121.00 . . . no
C9 C8 H8A 121.00 . . . no
C10A N11A C12A 122.56(16) . . . yes
C13 C12 H12A 109.00 . . . no
H12A C12 H12B 108.00 . . . no
N11 C12 H12B 108.00 . . . no
C13 C12 H12B 108.00 . . . no
N11 C12 H12A 108.00 . . . no
C13 C14 H14A 120.00 . . . no
C15 C14 H14A 120.00 . . . no
C16 C15 H15A 120.00 . . . no
C14 C15 H15A 120.00 . . . no
C17 C16 H16A 120.00 . . . no
C15 C16 H16A 120.00 . . . no
C16 C17 H17A 120.00 . . . no
C18 C17 H17A 120.00 . . . no
C13 C18 H18A 120.00 . . . no
C17 C18 H18A 120.00 . . . no
C7 C19 H19C 109.00 . . . no
H19A C19 H19C 110.00 . . . no
H19B C19 H19C 110.00 . . . no
H19A C19 H19B 109.00 . . . no
C7 C19 H19A 109.00 . . . no
C7 C19 H19B 109.00 . . . no
C9A N1A H1A 124.00 . . . no
N2A N1A H1A 124.00 . . . no
N2A C3A C10A 121.87(16) . . . yes
N2A C3A C4A 111.33(16) . . . yes
C4A C3A C10A 126.79(16) . . . no
C3A C4A C9A 103.96(15) . . . no
C3A C4A C5A 136.62(17) . . . no
C5A C4A C9A 119.42(16) . . . no
C4A C5A C6A 117.96(17) . . . no
C5A C6A C7A 122.65(17) . . . no
C6A C7A C8A 120.10(16) . . . no
C6A C7A C19A 119.04(17) . . . no
C8A C7A C19A 120.85(17) . . . no
C7A C8A C9A 117.44(17) . . . no
C4A C9A C8A 122.41(16) . . . no
N1A C9A C8A 131.06(17) . . . yes
N1A C9A C4A 106.53(15) . . . yes
O1A C10A C3A 120.11(15) . . . yes
O1A C10A N11A 123.22(16) . . . yes
N11A C10A C3A 116.66(15) . . . yes
C10A N11A H11A 119.00 . . . no
C12A N11A H11A 119.00 . . . no
N11A C12A C13A 112.10(15) . . . yes
C12A C13A C14A 120.56(16) . . . no
C12A C13A C18A 120.70(16) . . . no
C14A C13A C18A 118.73(16) . . . no
C13A C14A C15A 120.46(17) . . . no
C14A C15A C16A 120.37(16) . . . no
C15A C16A C17A 119.66(16) . . . no
C16A C17A C18A 119.97(17) . . . no
C13A C18A C17A 120.80(16) . . . no
C4A C5A H(5AA) 121.00 . . . no
C6A C5A H(5AA) 121.00 . . . no
C5A C6A H(6AA) 119.00 . . . no
C7A C6A H(6AA) 119.00 . . . no
C7A C8A H(8AA) 121.00 . . . no
C9A C8A H(8AA) 121.00 . . . no
N11A C12A H12C 109.00 . . . no
N11A C12A H12D 109.00 . . . no
C13A C12A H12C 109.00 . . . no
C13A C12A H12D 109.00 . . . no
H12C C12A H12D 108.00 . . . no
C13A C14A H14B 120.00 . . . no
C15A C14A H14B 120.00 . . . no
C14A C15A H15B 120.00 . . . no
C16A C15A H15B 120.00 . . . no
C15A C16A H16B 120.00 . . . no
C17A C16A H16B 120.00 . . . no
C16A C17A H17B 120.00 . . . no
C18A C17A H17B 120.00 . . . no
C13A C18A H18B 120.00 . . . no
C17A C18A H18B 120.00 . . . no
C7A C19A H19D 109.00 . . . no
C7A C19A H19E 109.00 . . . no
C7A C19A H19F 109.00 . . . no
H19D C19A H19E 109.00 . . . no
H19D C19A H19F 110.00 . . . no
H19E C19A H19F 110.00 . . . no

loop_
_geom_bond_atom_site_label_1
_geom_bond_atom_site_label_2
_geom_bond_distance
_geom_bond_site_symmetry_1
_geom_bond_site_symmetry_2
_geom_bond_publ_flag
O1 C10 1.239(2) . . yes
N1 N2 1.343(2) . . yes
N1 C9 1.364(2) . . yes
N2 C3 1.337(2) . . yes
N11 C10 1.339(2) . . yes
N11 C12 1.456(2) . . yes
N1 H1 0.8800 . . no
O1A C10A 1.233(2) . . yes
C3 C10 1.477(2) . . no
C3 C4 1.425(2) . . no
C4 C9 1.407(3) . . no
C4 C5 1.408(2) . . no
C5 C6 1.370(2) . . no
C6 C7 1.418(3) . . no
C7 C8 1.375(3) . . no
C7 C19 1.512(3) . . no
C8 C9 1.405(2) . . no
N11 H11 0.8800 . . no
C12 C13 1.514(2) . . no
C13 C14 1.387(2) . . no
C13 C18 1.391(2) . . no
C14 C15 1.390(3) . . no
C15 C16 1.384(3) . . no
C16 C17 1.380(3) . . no
C17 C18 1.388(3) . . no
N1A N2A 1.345(2) . . yes
N1A C9A 1.366(2) . . yes
N2A C3A 1.335(2) . . yes
C5 H5A 0.9500 . . no
C6 H6A 0.9500 . . no
C8 H8A 0.9500 . . no
N11A C10A 1.340(2) . . yes
N11A C12A 1.456(2) . . yes
C12 H12A 0.9900 . . no
C12 H12B 0.9900 . . no
C14 H14A 0.9500 . . no
C15 H15A 0.9500 . . no
C16 H16A 0.9500 . . no
C17 H17A 0.9500 . . no
C18 H18A 0.9500 . . no
C19 H19C 0.9800 . . no
C19 H19A 0.9800 . . no
C19 H19B 0.9800 . . no
N1A H1A 0.8800 . . no
C3A C4A 1.427(2) . . no
C3A C10A 1.473(2) . . no
C4A C9A 1.402(3) . . no
C4A C5A 1.406(2) . . no
C5A C6A 1.368(2) . . no
C6A C7A 1.420(3) . . no
C7A C19A 1.508(3) . . no
C7A C8A 1.375(3) . . no
C8A C9A 1.408(2) . . no
N11A H11A 0.8800 . . no
C12A C13A 1.505(3) . . no
C13A C18A 1.388(3) . . no
C13A C14A 1.393(2) . . no
C14A C15A 1.382(2) . . no
C15A C16A 1.384(3) . . no
C16A C17A 1.384(3) . . no
C17A C18A 1.386(2) . . no
C5A H(5AA) 0.9500 . . no
C6A H(6AA) 0.9500 . . no
C8A H(8AA) 0.9500 . . no
C12A H12C 0.9900 . . no
C12A H12D 0.9900 . . no
C14A H14B 0.9500 . . no
C15A H15B 0.9500 . . no
C16A H16B 0.9500 . . no
C17A H17B 0.9500 . . no
C18A H18B 0.9500 . . no
C19A H19D 0.9800 . . no
C19A H19E 0.9800 . . no
C19A H19F 0.9800 . . no

loop_
_geom_hbond_atom_site_label_D
_geom_hbond_atom_site_label_H
_geom_hbond_atom_site_label_A
_geom_hbond_distance_DH
_geom_hbond_distance_HA
_geom_hbond_distance_DA
_geom_hbond_angle_DHA
_geom_hbond_site_symmetry_A
_geom_hbond_publ_flag
N1 H1 O1A 0.8800 1.9600 2.776(2) 155.00 1_665 yes
N1A H1A O1 0.8800 1.9000 2.780(2) 177.00 . yes
N11 H11 N2 0.8800 2.3400 2.729(2) 107.00 . yes
N11A H11A N2A 0.8800 2.4200 2.782(2) 105.00 . yes
C12 H12A O1 0.9900 2.6000 3.545(2) 161.00 1_655 yes
C12A H12D O1A 0.9900 2.4700 2.806(2) 100.00 . yes

loop_
_geom_torsion_atom_site_label_1
_geom_torsion_atom_site_label_2
_geom_torsion_atom_site_label_3
_geom_torsion_atom_site_label_4
_geom_torsion
_geom_torsion_site_symmetry_1
_geom_torsion_site_symmetry_2
_geom_torsion_site_symmetry_3
_geom_torsion_site_symmetry_4
_geom_torsion_publ_flag
C9 N1 N2 C3 -1.20(17) . . . . no
N2 N1 C9 C4 1.12(18) . . . . no
N2 N1 C9 C8 -178.10(16) . . . . no
N1 N2 C3 C4 0.79(17) . . . . no
N1 N2 C3 C10 178.07(14) . . . . no
C12 N11 C10 O1 8.4(2) . . . . no
C12 N11 C10 C3 -171.20(13) . . . . no
C10 N11 C12 C13 -96.69(18) . . . . no
N2 C3 C4 C5 177.68(18) . . . . no
N2 C3 C4 C9 -0.14(18) . . . . no
C10 C3 C4 C5 0.7(3) . . . . no
C10 C3 C4 C9 -177.10(16) . . . . no
N2 C3 C10 O1 175.75(14) . . . . no
N2 C3 C10 N11 -4.7(2) . . . . no
C4 C3 C10 O1 -7.5(3) . . . . no
C4 C3 C10 N11 172.07(15) . . . . no
C3 C4 C5 C6 -176.73(18) . . . . no
C9 C4 C5 C6 0.9(2) . . . . no
C3 C4 C9 N1 -0.57(17) . . . . no
C3 C4 C9 C8 178.74(15) . . . . no
C5 C4 C9 N1 -178.88(14) . . . . no
C5 C4 C9 C8 0.4(2) . . . . no
C4 C5 C6 C7 -1.2(2) . . . . no
C5 C6 C7 C8 0.3(3) . . . . no
C5 C6 C7 C19 179.80(16) . . . . no
C6 C7 C8 C9 1.0(2) . . . . no
C19 C7 C8 C9 -178.52(15) . . . . no
C7 C8 C9 N1 177.78(17) . . . . no
C7 C8 C9 C4 -1.3(2) . . . . no
N11 C12 C13 C14 28.3(2) . . . . no
N11 C12 C13 C18 -154.18(16) . . . . no
C12 C13 C14 C15 177.81(17) . . . . no
C18 C13 C14 C15 0.3(3) . . . . no
C12 C13 C18 C17 -177.85(17) . . . . no
C14 C13 C18 C17 -0.3(3) . . . . no
C13 C14 C15 C16 0.1(3) . . . . no
C14 C15 C16 C17 -0.6(3) . . . . no
C15 C16 C17 C18 0.6(3) . . . . no
C16 C17 C18 C13 -0.2(3) . . . . no
C9A N1A N2A C3A -0.04(19) . . . . no
N2A N1A C9A C4A 0.5(2) . . . . no
N2A N1A C9A C8A -179.77(17) . . . . no
N1A N2A C3A C4A -0.43(19) . . . . no
N1A N2A C3A C10A -179.43(15) . . . . no
C12A N11A C10A O1A 3.0(3) . . . . no
C12A N11A C10A C3A -177.95(15) . . . . no
C10A N11A C12A C13A -145.96(16) . . . . no
N2A C3A C4A C5A -178.83(19) . . . . no
N2A C3A C4A C9A 0.72(19) . . . . no
C10A C3A C4A C5A 0.1(3) . . . . no
C10A C3A C4A C9A 179.66(16) . . . . no
N2A C3A C10A O1A -175.54(16) . . . . no
N2A C3A C10A N11A 5.4(2) . . . . no
C4A C3A C10A O1A 5.6(3) . . . . no
C4A C3A C10A N11A -173.44(16) . . . . no
C3A C4A C5A C6A 179.60(19) . . . . no
C9A C4A C5A C6A 0.1(2) . . . . no
C3A C4A C9A N1A -0.70(18) . . . . no
C3A C4A C9A C8A 179.54(16) . . . . no
C5A C4A C9A N1A 178.94(15) . . . . no
C5A C4A C9A C8A -0.8(3) . . . . no
C4A C5A C6A C7A 0.6(3) . . . . no
C5A C6A C7A C8A -0.6(3) . . . . no
C5A C6A C7A C19A 179.71(16) . . . . no
C6A C7A C8A C9A -0.1(3) . . . . no
C19A C7A C8A C9A 179.58(16) . . . . no
C7A C8A C9A N1A -178.87(17) . . . . no
C7A C8A C9A C4A 0.8(3) . . . . no
N11A C12A C13A C14A 59.3(2) . . . . no
N11A C12A C13A C18A -121.90(18) . . . . no
C12A C13A C14A C15A 178.51(18) . . . . no
C18A C13A C14A C15A -0.3(3) . . . . no
C12A C13A C18A C17A -178.09(18) . . . . no
C14A C13A C18A C17A 0.7(3) . . . . no
C13A C14A C15A C16A -0.4(3) . . . . no
C14A C15A C16A C17A 0.8(3) . . . . no
C15A C16A C17A C18A -0.4(3) . . . . no
C16A C17A C18A C13A -0.4(3) . . . . no
